data_4112448
loop_
_publ_author_name
'Xuliang Dai'
'Pooja Kapoor'
'Timothy H. Warren'

_publ_contact_author 'Timothy H. Warren'
_publ_contact_author_email thw@georgetown.edu
_publ_section_title
;
 [Me2NN]Co(\h6-toluene): OO, NN, and ON Bond Cleavage Provides
 \b-Diketiminato Cobalt \m-Oxo and Imido Complexes
;
_journal_name_full 'Journal of the American Chemical Society'
_journal_page_first 4798
_journal_page_last 4799
_journal_paper_doi 10.1021/ja036308i
_journal_volume 126
_journal_year 2004
_chemical_formula_sum 'C29 H34 Co N3'
_chemical_formula_weight 483.52
_chemical_name_common {[Me2NN]Co}2(m-NAr)2
_chemical_name_systematic
; 
 ? 
;
_space_group_IT_number 2
_symmetry_cell_setting triclinic
_symmetry_space_group_name_Hall '-P 1'
_symmetry_space_group_name_H-M 'P -1'
_atom_sites_solution_hydrogens geom
_atom_sites_solution_primary direct
_atom_sites_solution_secondary difmap
_audit_creation_method SHELXL-97
_cell_angle_alpha 99.587(4)
_cell_angle_beta 103.088(4)
_cell_angle_gamma 111.907(4)
_cell_formula_units_Z 2
_cell_length_a 11.081(3)
_cell_length_b 11.487(3)
_cell_length_c 11.586(3)
_cell_measurement_reflns_used 2264
_cell_measurement_temperature 173(2)
_cell_measurement_theta_max 22.57
_cell_measurement_theta_min 2.33
_cell_volume 1280.3(6)
_computing_cell_refinement 'Bruker SMART'
_computing_data_collection 'Bruker SMART'
_computing_data_reduction 'Bruker SHELXTL'
_computing_molecular_graphics 'ORTEP-3 for Windows; Ferrugia L J (1997), J. Appl. Cryst. 30, 565'
_computing_publication_material 'Bruker SHELXTL'
_computing_structure_refinement 'SHELXL-97 (Sheldrick, 1997)'
_computing_structure_solution 'SHELXS-97 (Sheldrick, 1990)'
_diffrn_ambient_temperature 173(2)
_diffrn_measured_fraction_theta_full 0.998
_diffrn_measured_fraction_theta_max 0.998
_diffrn_radiation_monochromator graphite
_diffrn_radiation_source 'fine-focus sealed tube'
_diffrn_radiation_type MoK\a
_diffrn_radiation_wavelength 0.71073
_diffrn_reflns_av_R_equivalents 0.0768
_diffrn_reflns_av_sigmaI/netI 0.1356
_diffrn_reflns_limit_h_max 13
_diffrn_reflns_limit_h_min -13
_diffrn_reflns_limit_k_max 14
_diffrn_reflns_limit_k_min -14
_diffrn_reflns_limit_l_max 14
_diffrn_reflns_limit_l_min -14
_diffrn_reflns_number 12938
_diffrn_reflns_theta_full 26.00
_diffrn_reflns_theta_max 26.00
_diffrn_reflns_theta_min 1.88
_exptl_absorpt_coefficient_mu 0.691
_exptl_absorpt_correction_T_max XXXX
_exptl_absorpt_correction_T_min XXXX
_exptl_absorpt_correction_type multi-scan
_exptl_absorpt_process_details 'SADABS based on Blessing's method; Blessing, Acta Cryst. (1995) A51 33-38'
_exptl_crystal_colour red
_exptl_crystal_density_diffrn 1.254
_exptl_crystal_description block
_exptl_crystal_F_000 512
_exptl_crystal_size_max 0.24
_exptl_crystal_size_mid 0.14
_exptl_crystal_size_min 0.12
_refine_diff_density_max 0.877
_refine_diff_density_min -0.731
_refine_diff_density_rms 0.091
_refine_ls_extinction_method none
_refine_ls_goodness_of_fit_ref 0.874
_refine_ls_hydrogen_treatment mixed
_refine_ls_matrix_type full
_refine_ls_number_parameters 306
_refine_ls_number_reflns 5035
_refine_ls_number_restraints 6
_refine_ls_restrained_S_all 0.873
_refine_ls_R_factor_all 0.1172
_refine_ls_R_factor_gt 0.0577
_refine_ls_shift/su_max 0.001
_refine_ls_shift/su_mean 0.000
_refine_ls_structure_factor_coef Fsqd
_refine_ls_weighting_details 'calc w=1/[\s^2^(Fo^2^)+(0.0764P)^2^+0.0000P] where P=(Fo^2^+2Fc^2^)/3'
_refine_ls_weighting_scheme calc
_refine_ls_wR_factor_gt 0.1326
_refine_ls_wR_factor_ref 0.1459
_reflns_number_gt 2801
_reflns_number_total 5035
_reflns_threshold_expression >2sigma(I)
_cod_data_source_file ja036308isi20030523_032743.cif
_cod_data_source_block c:\papers\co-imide\conar\01079s
_cod_original_cell_volume 1280.2(5)
_cod_database_code 4112448

loop_
_symmetry_equiv_pos_as_xyz
'x, y, z'
'-x, -y, -z'

loop_
_atom_site_label
_atom_site_type_symbol
_atom_site_fract_x
_atom_site_fract_y
_atom_site_fract_z
_atom_site_U_iso_or_equiv
_atom_site_adp_type
_atom_site_occupancy
_atom_site_symmetry_multiplicity
_atom_site_calc_flag
_atom_site_refinement_flags
Co1 Co 0.57131(6) 0.52808(5) 0.63804(5) 0.02463(19) Uani 1 1 d .
N1 N 0.7199(3) 0.6819(3) 0.7653(3) 0.0286(8) Uani 1 1 d .
N2 N 0.5540(3) 0.4119(3) 0.7450(3) 0.0278(8) Uani 1 1 d .
C6 C 0.7445(4) 0.8132(4) 0.7643(4) 0.0285(10) Uani 1 1 d .
C22 C 0.6713(4) 0.4048(4) 0.4576(4) 0.0276(10) Uani 1 1 d .
C12 C 0.4279(4) 0.2965(4) 0.7205(4) 0.0274(10) Uani 1 1 d .
C7 C 0.7103(4) 0.8883(4) 0.8497(4) 0.0335(11) Uani 1 1 d .
C19 C 0.8326(5) 0.7828(4) 0.5850(4) 0.0402(12) Uani 1 1 d .
H19A H 0.8788 0.8361 0.5367 0.060 Uiso 1 1 calc R
H19B H 0.7483 0.7090 0.5296 0.060 Uiso 1 1 calc R
H19C H 0.8934 0.7501 0.6298 0.060 Uiso 1 1 calc R
C25 C 0.8462(5) 0.2906(4) 0.4240(4) 0.0373(11) Uani 1 1 d .
H25 H 0.9059 0.2512 0.4126 0.045 Uiso 1 1 calc R
C23 C 0.7865(4) 0.4299(4) 0.5540(4) 0.0320(10) Uani 1 1 d .
H23 H 0.8052 0.4877 0.6314 0.038 Uiso 1 1 calc R
C11 C 0.7977(4) 0.8647(4) 0.6755(4) 0.0304(10) Uani 1 1 d .
C3 C 0.6608(4) 0.4318(4) 0.8393(4) 0.0293(10) Uani 1 1 d .
C10 C 0.8202(5) 0.9917(4) 0.6760(4) 0.0384(11) Uani 1 1 d .
H10 H 0.8590 1.0284 0.6180 0.046 Uiso 1 1 calc R
C13 C 0.4093(5) 0.1743(4) 0.6524(4) 0.0334(11) Uani 1 1 d .
C2 C 0.7839(4) 0.5464(4) 0.8802(4) 0.0290(10) Uani 1 1 d .
H2 H 0.8602 0.5423 0.9334 0.035 Uiso 1 1 calc R
C4 C 0.9435(5) 0.7800(4) 0.9287(4) 0.0443(12) Uani 1 1 d .
H4A H 0.9860 0.8249 0.8735 0.066 Uiso 1 1 calc R
H4B H 1.0049 0.7488 0.9751 0.066 Uiso 1 1 calc R
H4C H 0.9270 0.8407 0.9862 0.066 Uiso 1 1 calc R
C1 C 0.8086(4) 0.6649(4) 0.8531(4) 0.0317(10) Uani 1 1 d .
C5 C 0.6533(5) 0.3299(4) 0.9086(4) 0.0424(12) Uani 1 1 d .
H5A H 0.5780 0.3145 0.9436 0.064 Uiso 1 1 calc R
H5B H 0.7399 0.3610 0.9751 0.064 Uiso 1 1 calc R
H5C H 0.6372 0.2483 0.8518 0.064 Uiso 1 1 calc R
C27 C 0.6463(4) 0.3223(4) 0.3440(4) 0.0306(10) Uani 1 1 d .
H27 H 0.5681 0.3043 0.2772 0.037 Uiso 1 1 calc R
C17 C 0.3260(4) 0.3086(4) 0.7679(4) 0.0298(10) Uani 1 1 d .
C24 C 0.8750(4) 0.3730(4) 0.5404(4) 0.0323(10) Uani 1 1 d .
C18 C 0.6576(5) 0.8365(5) 0.9473(4) 0.0442(13) Uani 1 1 d .
H18A H 0.7339 0.8420 1.0137 0.066 Uiso 1 1 calc R
H18B H 0.5903 0.7451 0.9115 0.066 Uiso 1 1 calc R
H18C H 0.6140 0.8883 0.9807 0.066 Uiso 1 1 calc R
C16 C 0.2085(5) 0.1982(5) 0.7483(4) 0.0387(11) Uani 1 1 d .
H16 H 0.1380 0.2055 0.7784 0.046 Uiso 1 1 calc R
C21 C 0.3458(5) 0.4401(4) 0.8393(4) 0.0395(12) Uani 1 1 d .
H21A H 0.3375 0.4933 0.7827 0.059 Uiso 1 1 calc R
H21B H 0.4370 0.4841 0.9011 0.059 Uiso 1 1 calc R
H21C H 0.2758 0.4285 0.8806 0.059 Uiso 1 1 calc R
C8 C 0.7317(5) 1.0131(4) 0.8440(4) 0.0404(12) Uani 1 1 d .
H8 H 0.7076 1.0640 0.8999 0.049 Uiso 1 1 calc R
C9 C 0.7872(5) 1.0664(4) 0.7592(4) 0.0421(12) Uani 1 1 d .
H9 H 0.8026 1.1532 0.7581 0.051 Uiso 1 1 calc R
C14 C 0.2906(5) 0.0661(4) 0.6383(4) 0.0434(12) Uani 1 1 d .
H14 H 0.2777 -0.0175 0.5947 0.052 Uiso 1 1 calc R
C20 C 0.5133(5) 0.1602(4) 0.5944(4) 0.0457(13) Uani 1 1 d .
H20A H 0.5262 0.0828 0.6068 0.068 Uiso 1 1 calc R
H20B H 0.6006 0.2380 0.6326 0.068 Uiso 1 1 calc R
H20C H 0.4807 0.1506 0.5058 0.068 Uiso 1 1 calc R
C15 C 0.1912(5) 0.0764(5) 0.6855(4) 0.0445(12) Uani 1 1 d .
H15 H 0.1110 0.0006 0.6752 0.053 Uiso 1 1 calc R
N3 N 0.5832(3) 0.4575(3) 0.4742(2) 0.0102(6) Uani 1 1 d U
C26 C 0.7353(5) 0.2655(4) 0.3268(4) 0.0365(11) Uani 1 1 d .
C28 C 0.9972(5) 0.3987(5) 0.6457(5) 0.0463(13) Uani 1 1 d .
H28A H 0.9914 0.4442 0.7223 0.069 Uiso 1 1 calc R
H28B H 1.0810 0.4531 0.6306 0.069 Uiso 1 1 calc R
H28C H 0.9991 0.3156 0.6532 0.069 Uiso 1 1 calc R
C29 C 0.7046(6) 0.1770(5) 0.2006(4) 0.0579(15) Uani 1 1 d .
H29A H 0.7820 0.1555 0.1992 0.087 Uiso 1 1 calc R
H29B H 0.6902 0.2219 0.1375 0.087 Uiso 1 1 calc R
H29C H 0.6218 0.0965 0.1836 0.087 Uiso 1 1 calc R

loop_
_atom_site_aniso_label
_atom_site_aniso_U_11
_atom_site_aniso_U_22
_atom_site_aniso_U_33
_atom_site_aniso_U_23
_atom_site_aniso_U_13
_atom_site_aniso_U_12
Co1 0.0280(3) 0.0212(3) 0.0213(3) 0.0002(2) 0.0042(2) 0.0114(2)
N1 0.033(2) 0.024(2) 0.0271(19) 0.0064(16) 0.0062(16) 0.0118(17)
N2 0.031(2) 0.024(2) 0.0274(19) 0.0038(16) 0.0080(16) 0.0130(17)
C6 0.027(2) 0.018(2) 0.029(2) -0.0009(19) 0.0009(19) 0.0056(19)
C22 0.028(2) 0.024(2) 0.027(2) 0.0072(19) 0.0079(19) 0.0079(19)
C12 0.030(2) 0.019(2) 0.026(2) 0.0043(18) 0.0038(19) 0.0068(19)
C7 0.037(3) 0.027(3) 0.026(2) 0.0000(19) 0.003(2) 0.011(2)
C19 0.045(3) 0.037(3) 0.041(3) 0.009(2) 0.019(2) 0.017(2)
C25 0.040(3) 0.037(3) 0.058(3) 0.023(2) 0.030(3) 0.027(2)
C23 0.030(3) 0.033(3) 0.033(2) 0.007(2) 0.008(2) 0.017(2)
C11 0.026(2) 0.022(2) 0.034(2) 0.003(2) 0.0034(19) 0.0055(19)
C3 0.037(3) 0.031(3) 0.025(2) 0.007(2) 0.012(2) 0.020(2)
C10 0.037(3) 0.029(3) 0.037(3) 0.006(2) 0.006(2) 0.007(2)
C13 0.044(3) 0.023(2) 0.031(2) 0.007(2) 0.009(2) 0.013(2)
C2 0.029(2) 0.033(3) 0.024(2) 0.0047(19) 0.0032(19) 0.016(2)
C4 0.036(3) 0.038(3) 0.039(3) 0.003(2) -0.005(2) 0.007(2)
C1 0.032(3) 0.030(3) 0.029(2) 0.003(2) 0.008(2) 0.012(2)
C5 0.060(3) 0.036(3) 0.032(3) 0.010(2) 0.004(2) 0.027(3)
C27 0.035(3) 0.029(2) 0.029(2) 0.0049(19) 0.010(2) 0.016(2)
C17 0.034(3) 0.029(3) 0.027(2) 0.009(2) 0.009(2) 0.014(2)
C24 0.028(2) 0.030(3) 0.045(3) 0.016(2) 0.014(2) 0.015(2)
C18 0.060(3) 0.040(3) 0.029(3) 0.001(2) 0.012(2) 0.023(3)
C16 0.038(3) 0.042(3) 0.040(3) 0.017(2) 0.014(2) 0.017(2)
C21 0.042(3) 0.039(3) 0.037(3) 0.004(2) 0.014(2) 0.020(2)
C8 0.044(3) 0.026(3) 0.038(3) -0.007(2) 0.002(2) 0.015(2)
C9 0.045(3) 0.019(2) 0.048(3) 0.000(2) 0.002(2) 0.010(2)
C14 0.053(3) 0.025(3) 0.041(3) 0.007(2) 0.008(2) 0.010(2)
C20 0.061(3) 0.028(3) 0.045(3) -0.002(2) 0.018(3) 0.020(2)
C15 0.041(3) 0.029(3) 0.051(3) 0.013(2) 0.012(2) 0.002(2)
N3 0.0099(15) 0.0091(15) 0.0135(15) -0.0012(12) 0.0014(12) 0.0092(12)
C26 0.047(3) 0.034(3) 0.040(3) 0.011(2) 0.022(2) 0.025(2)
C28 0.035(3) 0.048(3) 0.065(3) 0.024(3) 0.014(3) 0.025(3)
C29 0.092(4) 0.062(4) 0.046(3) 0.013(3) 0.033(3) 0.055(3)

loop_
_atom_type_symbol
_atom_type_description
_atom_type_scat_dispersion_real
_atom_type_scat_dispersion_imag
_atom_type_scat_source
C C 0.0033 0.0016 'International Tables Vol C Tables 4.2.6.8 and 6.1.1.4'
H H 0.0000 0.0000 'International Tables Vol C Tables 4.2.6.8 and 6.1.1.4'
N N 0.0061 0.0033 'International Tables Vol C Tables 4.2.6.8 and 6.1.1.4'
Co Co 0.3494 0.9721 'International Tables Vol C Tables 4.2.6.8 and 6.1.1.4'

loop_
_geom_angle_atom_site_label_1
_geom_angle_atom_site_label_2
_geom_angle_atom_site_label_3
_geom_angle
_geom_angle_site_symmetry_1
_geom_angle_site_symmetry_3
N2 Co1 N1 95.03(14) . .
N2 Co1 N3 125.40(13) . 2_666
N1 Co1 N3 121.17(13) . 2_666
N2 Co1 N3 115.28(12) . .
N1 Co1 N3 123.88(13) . .
N3 Co1 N3 78.88(11) 2_666 .
C1 N1 C6 117.6(3) . .
C1 N1 Co1 119.2(3) . .
C6 N1 Co1 123.1(3) . .
C3 N2 C12 117.4(3) . .
C3 N2 Co1 120.9(3) . .
C12 N2 Co1 121.6(3) . .
C11 C6 C7 120.5(4) . .
C11 C6 N1 119.7(3) . .
C7 C6 N1 119.7(4) . .
N3 C22 C27 120.4(4) . .
N3 C22 C23 120.9(4) . .
C27 C22 C23 118.6(4) . .
C17 C12 C13 120.7(4) . .
C17 C12 N2 118.9(3) . .
C13 C12 N2 120.5(4) . .
C8 C7 C6 118.2(4) . .
C8 C7 C18 120.6(4) . .
C6 C7 C18 121.2(4) . .
C26 C25 C24 122.1(4) . .
C24 C23 C22 121.9(4) . .
C10 C11 C6 118.7(4) . .
C10 C11 C19 121.6(4) . .
C6 C11 C19 119.7(4) . .
N2 C3 C2 122.7(4) . .
N2 C3 C5 120.5(4) . .
C2 C3 C5 116.8(4) . .
C9 C10 C11 121.3(4) . .
C14 C13 C12 118.0(4) . .
C14 C13 C20 120.3(4) . .
C12 C13 C20 121.6(4) . .
C1 C2 C3 128.6(4) . .
N1 C1 C2 123.6(4) . .
N1 C1 C4 119.2(4) . .
C2 C1 C4 117.2(4) . .
C22 C27 C26 120.8(4) . .
C16 C17 C12 118.7(4) . .
C16 C17 C21 120.9(4) . .
C12 C17 C21 120.4(4) . .
C23 C24 C25 117.6(4) . .
C23 C24 C28 121.4(4) . .
C25 C24 C28 121.0(4) . .
C17 C16 C15 121.2(4) . .
C7 C8 C9 122.0(4) . .
C8 C9 C10 119.2(4) . .
C15 C14 C13 121.8(4) . .
C14 C15 C16 119.5(4) . .
C22 N3 Co1 134.4(2) . 2_666
C22 N3 Co1 124.2(2) . .
Co1 N3 Co1 101.12(11) 2_666 .
C25 C26 C27 119.0(4) . .
C25 C26 C29 122.1(4) . .
C27 C26 C29 118.9(4) . .

loop_
_geom_bond_atom_site_label_1
_geom_bond_atom_site_label_2
_geom_bond_distance
_geom_bond_site_symmetry_2
Co1 N2 1.955(3) .
Co1 N1 1.967(3) .
Co1 N3 1.981(3) 2_666
Co1 N3 1.990(3) .
N1 C1 1.341(5) .
N1 C6 1.431(5) .
N2 C3 1.333(5) .
N2 C12 1.450(5) .
C6 C11 1.404(6) .
C6 C7 1.414(5) .
C22 N3 1.357(5) .
C22 C27 1.390(5) .
C22 C23 1.391(6) .
C12 C17 1.402(6) .
C12 C13 1.406(5) .
C7 C8 1.379(6) .
C7 C18 1.496(6) .
C19 C11 1.502(5) .
C25 C26 1.365(6) .
C25 C24 1.404(6) .
C23 C24 1.388(5) .
C11 C10 1.385(6) .
C3 C2 1.406(6) .
C3 C5 1.514(6) .
C10 C9 1.384(6) .
C13 C14 1.384(6) .
C13 C20 1.503(6) .
C2 C1 1.389(6) .
C4 C1 1.515(6) .
C27 C26 1.402(6) .
C17 C16 1.377(6) .
C17 C21 1.507(6) .
C24 C28 1.498(6) .
C16 C15 1.386(6) .
C8 C9 1.382(6) .
C14 C15 1.368(6) .
N3 Co1 1.981(3) 2_666
C26 C29 1.519(6) .
